data_1502373
loop_
_publ_author_name
'Arroyo, Yolanda'
'Sanz-Tejedor, M Ascensi\'on'
'Alonso, In\'es'
'Garc\'ia-Ruano, Jos\'e L'

_publ_section_title
;
 Synthesis of optically pure vic-sulfanyl amines mediated by a remote
 sulfinyl group.
;
_journal_issue 17
_journal_name_full 'Organic letters'
_journal_page_first 4534
_journal_page_last 4537
_journal_paper_doi 10.1021/ol201696y
_journal_volume 13
_journal_year 2011
_chemical_formula_sum 'C30 H28 N2 O5 S2'
_chemical_formula_weight 560.66
_chemical_name_systematic
; 
 ? 
;
_space_group_IT_number 4
_symmetry_cell_setting monoclinic
_symmetry_space_group_name_Hall 'P 2yb'
_symmetry_space_group_name_H-M 'P 1 21 1'
_atom_sites_solution_hydrogens geom
_atom_sites_solution_primary direct
_atom_sites_solution_secondary difmap
_audit_creation_method SHELXL-97
_cell_angle_alpha 90.00
_cell_angle_beta 98.438(6)
_cell_angle_gamma 90.00
_cell_formula_units_Z 2
_cell_length_a 9.403(3)
_cell_length_b 10.746(3)
_cell_length_c 14.250(5)
_cell_measurement_temperature 293(2)
_cell_volume 1424.3(8)
_computing_cell_refinement 'Bruker SMART'
_computing_data_collection 'Bruker SMART'
_computing_data_reduction 'Bruker SHELXTL'
_computing_molecular_graphics 'Bruker SHELXTL'
_computing_publication_material 'Bruker SHELXTL'
_computing_structure_refinement 'SHELXL-97 (Sheldrick, 1997)'
_computing_structure_solution 'SHELXS-97 (Sheldrick, 1990)'
_diffrn_ambient_temperature 293(2)
_diffrn_measured_fraction_theta_full 0.999
_diffrn_measured_fraction_theta_max 0.999
_diffrn_measurement_device_type 'CCD area detector'
_diffrn_measurement_method 'phi and omega scans'
_diffrn_radiation_monochromator graphite
_diffrn_radiation_source 'fine-focus sealed tube'
_diffrn_radiation_type MoK\a
_diffrn_radiation_wavelength 0.71073
_diffrn_reflns_av_R_equivalents 0.1242
_diffrn_reflns_av_sigmaI/netI 0.2440
_diffrn_reflns_limit_h_max 10
_diffrn_reflns_limit_h_min -10
_diffrn_reflns_limit_k_max 11
_diffrn_reflns_limit_k_min -11
_diffrn_reflns_limit_l_max 15
_diffrn_reflns_limit_l_min -15
_diffrn_reflns_number 9454
_diffrn_reflns_theta_full 23.25
_diffrn_reflns_theta_max 23.25
_diffrn_reflns_theta_min 1.44
_exptl_absorpt_coefficient_mu 0.229
_exptl_absorpt_correction_T_max 1.000000
_exptl_absorpt_correction_T_min 0.638749
_exptl_absorpt_correction_type multi-scan
_exptl_crystal_colour COLORLESS
_exptl_crystal_density_diffrn 1.307
_exptl_crystal_density_method 'not measured'
_exptl_crystal_description PRISM
_exptl_crystal_F_000 588
_exptl_crystal_size_max 0.14
_exptl_crystal_size_mid 0.06
_exptl_crystal_size_min 0.05
_refine_diff_density_max 0.192
_refine_diff_density_min -0.217
_refine_diff_density_rms 0.050
_refine_ls_abs_structure_details 'Flack H D (1983), Acta Cryst. A39, 876-881'
_refine_ls_abs_structure_Flack 0.17(13)
_refine_ls_extinction_coef 0.0074(7)
_refine_ls_extinction_expression Fc^*^=kFc[1+0.001xFc^2^\l^3^/sin(2\q)]^-1/4^
_refine_ls_extinction_method SHELXL
_refine_ls_goodness_of_fit_ref 0.793
_refine_ls_hydrogen_treatment mixed
_refine_ls_matrix_type full
_refine_ls_number_parameters 361
_refine_ls_number_reflns 4067
_refine_ls_number_restraints 2
_refine_ls_restrained_S_all 0.793
_refine_ls_R_factor_all 0.1815
_refine_ls_R_factor_gt 0.0480
_refine_ls_shift/su_max 0.000
_refine_ls_shift/su_mean 0.000
_refine_ls_structure_factor_coef Fsqd
_refine_ls_weighting_details 'calc w=1/[\s^2^(Fo^2^)+(0.0165P)^2^+0.0000P] where P=(Fo^2^+2Fc^2^)/3'
_refine_ls_weighting_scheme calc
_refine_ls_wR_factor_gt 0.0689
_refine_ls_wR_factor_ref 0.0944
_reflns_number_gt 1564
_reflns_number_total 4067
_reflns_threshold_expression >2sigma(I)
_cod_data_source_file ol201696y_si_002.cif
_cod_data_source_block r170pm
_cod_depositor_comments
;
The following automatic conversions were performed:

'_symmetry_cell_setting' value 'Monoclinic' changed to 'monoclinic'
according to /home/saulius/struct/CIF-dictionaries/cif_core.dic
dictionary named 'cif_core.dic' version 2.4.1 from 2010-06-29.

Automatic conversion script
Id: cif_fix_values 1715 2011-07-08 13:25:40Z adriana 
;
_cod_original_cell_volume 1424.4(8)
_cod_original_sg_symbol_H-M P2(1)
_cod_database_code 1502373

loop_
_symmetry_equiv_pos_as_xyz
'x, y, z'
'-x, y+1/2, -z'

loop_
_atom_site_label
_atom_site_type_symbol
_atom_site_fract_x
_atom_site_fract_y
_atom_site_fract_z
_atom_site_U_iso_or_equiv
_atom_site_adp_type
_atom_site_occupancy
_atom_site_symmetry_multiplicity
_atom_site_calc_flag
_atom_site_refinement_flags
C1 C 0.2099(8) 0.8083(6) 0.8746(5) 0.042(2) Uani 1 1 d .
H1 H 0.2994 0.8315 0.9151 0.050 Uiso 1 1 calc R
S2 S 0.0579(3) 0.8647(2) 0.92720(18) 0.0572(7) Uani 1 1 d .
O3 O 0.0510(5) 0.7890(5) 1.0098(4) 0.0680(18) Uani 1 1 d .
O4 O -0.0660(5) 0.8710(6) 0.8550(4) 0.0794(18) Uani 1 1 d .
C2 C 0.2129(8) 0.8573(7) 0.7732(5) 0.047(2) Uani 1 1 d .
H2 H 0.1152 0.8517 0.7383 0.057 Uiso 1 1 calc R
N1 N 0.2514(9) 0.9907(7) 0.7845(5) 0.054(2) Uani 1 1 d D
C3 C 0.1019(8) 1.0173(6) 0.9666(6) 0.087(3) Uani 1 1 d .
H3A H 0.0347 1.0449 1.0067 0.130 Uiso 1 1 calc R
H3B H 0.0978 1.0718 0.9129 0.130 Uiso 1 1 calc R
H3C H 0.1973 1.0182 1.0016 0.130 Uiso 1 1 calc R
C11 C 0.3607(8) 0.6875(7) 1.1143(5) 0.045(2) Uani 1 1 d .
C12 C 0.3771(8) 0.8149(7) 1.1399(6) 0.055(2) Uani 1 1 d .
H12 H 0.4205 0.8719 1.1040 0.065 Uiso 1 1 calc R
C13 C 0.3241(9) 0.8485(9) 1.2218(6) 0.065(3) Uani 1 1 d .
H13 H 0.3347 0.9307 1.2421 0.078 Uiso 1 1 calc R
C14 C 0.2570(10) 0.7668(11) 1.2745(7) 0.072(3) Uani 1 1 d .
C15 C 0.2394(9) 0.6438(10) 1.2441(6) 0.072(3) Uani 1 1 d .
H15 H 0.1911 0.5877 1.2778 0.086 Uiso 1 1 calc R
C16 C 0.2932(8) 0.6055(7) 1.1649(6) 0.054(3) Uani 1 1 d .
H16 H 0.2834 0.5229 1.1457 0.065 Uiso 1 1 calc R
C17 C 0.2030(9) 0.8101(8) 1.3650(6) 0.101(4) Uani 1 1 d .
H17A H 0.1165 0.7660 1.3723 0.151 Uiso 1 1 calc R
H17B H 0.1835 0.8978 1.3610 0.151 Uiso 1 1 calc R
H17C H 0.2750 0.7937 1.4186 0.151 Uiso 1 1 calc R
S1 S 0.4348(2) 0.6351(2) 1.01428(16) 0.0522(7) Uani 1 1 d .
O1 O 0.5220(6) 0.5263(5) 1.0450(4) 0.0685(18) Uani 1 1 d .
O2 O 0.5073(5) 0.7372(5) 0.9740(3) 0.0546(16) Uani 1 1 d .
C21 C 0.2861(8) 0.5851(7) 0.9306(5) 0.043(2) Uani 1 1 d .
C22 C 0.2652(10) 0.4554(7) 0.9248(6) 0.057(3) Uani 1 1 d .
H22 H 0.3277 0.4027 0.9628 0.069 Uiso 1 1 calc R
C23 C 0.1556(11) 0.4077(8) 0.8647(7) 0.065(3) Uani 1 1 d .
H23 H 0.1435 0.3218 0.8610 0.078 Uiso 1 1 calc R
C24 C 0.0625(10) 0.4824(9) 0.8094(6) 0.072(3) Uani 1 1 d .
H24 H -0.0140 0.4483 0.7687 0.086 Uiso 1 1 calc R
C25 C 0.0822(8) 0.6109(8) 0.8140(5) 0.056(2) Uani 1 1 d .
H25 H 0.0173 0.6619 0.7763 0.067 Uiso 1 1 calc R
C26 C 0.1948(9) 0.6645(6) 0.8727(5) 0.042(2) Uani 1 1 d .
C31 C 0.3124(10) 0.7861(7) 0.7179(6) 0.047(2) Uani 1 1 d .
C32 C 0.4610(10) 0.7880(7) 0.7430(6) 0.059(3) Uani 1 1 d .
H32 H 0.5021 0.8355 0.7945 0.071 Uiso 1 1 calc R
C33 C 0.5465(10) 0.7211(9) 0.6928(7) 0.075(3) Uani 1 1 d .
H33 H 0.6457 0.7247 0.7096 0.090 Uiso 1 1 calc R
C34 C 0.4888(10) 0.6485(10) 0.6176(7) 0.064(3) Uani 1 1 d .
C35 C 0.3455(10) 0.6478(8) 0.5913(5) 0.060(2) Uani 1 1 d .
H35 H 0.3050 0.6025 0.5385 0.072 Uiso 1 1 calc R
C36 C 0.2582(9) 0.7156(7) 0.6438(6) 0.055(3) Uani 1 1 d .
H36 H 0.1590 0.7116 0.6268 0.066 Uiso 1 1 calc R
O5 O 0.5864(7) 0.5850(6) 0.5703(5) 0.093(2) Uani 1 1 d .
C37 C 0.5294(10) 0.5159(8) 0.4853(6) 0.100(4) Uani 1 1 d .
H37A H 0.4652 0.4525 0.5012 0.151 Uiso 1 1 calc R
H37B H 0.6071 0.4781 0.4589 0.151 Uiso 1 1 calc R
H37C H 0.4782 0.5717 0.4396 0.151 Uiso 1 1 calc R
C41 C 0.2299(10) 1.0702(7) 0.7060(7) 0.051(2) Uani 1 1 d .
C42 C 0.1356(8) 1.0444(7) 0.6236(6) 0.064(3) Uani 1 1 d .
H42 H 0.0836 0.9705 0.6181 0.077 Uiso 1 1 calc R
C43 C 0.1200(9) 1.1286(9) 0.5505(6) 0.073(3) Uani 1 1 d .
H43 H 0.0573 1.1112 0.4953 0.088 Uiso 1 1 calc R
C44 C 0.1971(9) 1.2399(8) 0.5579(6) 0.059(2) Uani 1 1 d .
C45 C 0.2866(9) 1.2668(7) 0.6397(6) 0.072(3) Uani 1 1 d .
H45 H 0.3367 1.3417 0.6450 0.086 Uiso 1 1 calc R
C46 C 0.3037(10) 1.1842(8) 0.7149(6) 0.067(3) Uani 1 1 d .
H46 H 0.3636 1.2039 0.7708 0.081 Uiso 1 1 calc R
C47 C 0.1801(10) 1.3248(9) 0.4788(7) 0.076(3) Uani 1 1 d .
N2 N 0.1654(9) 1.3907(8) 0.4156(6) 0.117(4) Uani 1 1 d .
H3 H 0.326(5) 1.005(7) 0.821(4) 0.08(4) Uiso 1 1 d D

loop_
_atom_site_aniso_label
_atom_site_aniso_U_11
_atom_site_aniso_U_22
_atom_site_aniso_U_33
_atom_site_aniso_U_23
_atom_site_aniso_U_13
_atom_site_aniso_U_12
C1 0.036(5) 0.037(5) 0.055(6) 0.005(4) 0.014(4) 0.007(4)
S2 0.0640(17) 0.0420(15) 0.0704(17) 0.0003(14) 0.0259(15) 0.0090(14)
O3 0.089(5) 0.055(4) 0.068(4) 0.014(3) 0.038(4) 0.006(4)
O4 0.051(4) 0.091(5) 0.089(4) -0.003(4) -0.011(4) 0.016(4)
C2 0.063(6) 0.030(5) 0.050(6) 0.002(5) 0.014(5) -0.006(5)
N1 0.070(6) 0.034(5) 0.056(5) 0.011(4) 0.003(5) -0.001(5)
C3 0.126(9) 0.023(5) 0.125(8) -0.005(5) 0.064(7) 0.009(6)
C11 0.040(6) 0.037(5) 0.056(6) 0.012(5) 0.004(5) -0.002(4)
C12 0.076(7) 0.033(6) 0.059(6) -0.003(4) 0.023(5) 0.006(5)
C13 0.069(7) 0.068(8) 0.056(7) -0.006(6) 0.006(5) 0.014(6)
C14 0.064(7) 0.097(9) 0.055(7) 0.003(7) 0.012(5) 0.017(7)
C15 0.082(7) 0.072(8) 0.062(7) 0.013(6) 0.015(6) 0.000(7)
C16 0.066(7) 0.043(6) 0.052(6) 0.000(5) 0.003(5) -0.004(5)
C17 0.118(9) 0.118(10) 0.073(7) 0.019(7) 0.038(6) 0.027(8)
S1 0.0522(16) 0.0335(13) 0.0715(17) 0.0049(13) 0.0105(14) 0.0022(14)
O1 0.054(4) 0.039(4) 0.109(5) 0.006(4) 0.001(3) 0.020(3)
O2 0.059(4) 0.038(4) 0.071(4) 0.003(3) 0.022(3) -0.009(3)
C21 0.048(6) 0.031(5) 0.052(6) -0.008(4) 0.020(5) -0.007(4)
C22 0.068(7) 0.027(6) 0.081(7) -0.004(5) 0.023(6) -0.012(5)
C23 0.070(8) 0.036(7) 0.099(8) -0.027(6) 0.040(6) -0.013(6)
C24 0.073(8) 0.067(8) 0.082(8) -0.022(6) 0.034(6) -0.021(7)
C25 0.054(6) 0.058(7) 0.052(6) -0.009(5) -0.002(5) -0.006(6)
C26 0.055(6) 0.029(6) 0.044(5) 0.002(4) 0.010(5) 0.007(5)
C31 0.071(7) 0.041(6) 0.033(6) -0.002(4) 0.015(5) -0.009(5)
C32 0.063(7) 0.060(6) 0.060(7) -0.008(5) 0.027(6) -0.016(5)
C33 0.068(8) 0.089(8) 0.074(7) -0.010(6) 0.029(6) -0.013(7)
C34 0.048(7) 0.064(7) 0.086(8) 0.007(7) 0.029(6) 0.006(6)
C35 0.080(7) 0.049(6) 0.050(6) 0.004(5) 0.008(6) -0.007(7)
C36 0.069(7) 0.046(6) 0.055(7) -0.001(5) 0.024(6) 0.012(5)
O5 0.087(5) 0.098(6) 0.104(6) -0.012(4) 0.049(5) 0.003(4)
C37 0.103(9) 0.112(9) 0.093(8) -0.040(8) 0.038(7) 0.011(8)
C41 0.061(7) 0.030(6) 0.065(7) 0.002(5) 0.021(6) 0.002(5)
C42 0.059(7) 0.062(7) 0.067(7) 0.011(6) -0.005(6) -0.017(5)
C43 0.081(7) 0.078(7) 0.056(6) 0.027(6) -0.006(5) 0.006(7)
C44 0.069(7) 0.047(6) 0.064(7) 0.015(5) 0.018(5) 0.005(6)
C45 0.090(8) 0.049(6) 0.070(7) 0.015(6) -0.012(6) -0.013(6)
C46 0.097(8) 0.054(7) 0.049(7) 0.007(5) 0.008(6) -0.004(6)
C47 0.071(7) 0.063(7) 0.092(9) 0.024(6) 0.009(7) 0.017(6)
N2 0.100(7) 0.125(9) 0.131(8) 0.084(7) 0.027(6) 0.023(6)

loop_
_atom_type_symbol
_atom_type_description
_atom_type_scat_dispersion_real
_atom_type_scat_dispersion_imag
_atom_type_scat_source
S S 0.1246 0.1234 'International Tables Vol C Tables 4.2.6.8 and 6.1.1.4'
O O 0.0106 0.0060 'International Tables Vol C Tables 4.2.6.8 and 6.1.1.4'
N N 0.0061 0.0033 'International Tables Vol C Tables 4.2.6.8 and 6.1.1.4'
C C 0.0033 0.0016 'International Tables Vol C Tables 4.2.6.8 and 6.1.1.4'
H H 0.0000 0.0000 'International Tables Vol C Tables 4.2.6.8 and 6.1.1.4'

loop_
_geom_angle_atom_site_label_1
_geom_angle_atom_site_label_2
_geom_angle_atom_site_label_3
_geom_angle
C2 C1 C26 109.7(6)
C2 C1 S2 113.4(5)
C26 C1 S2 105.3(5)
O4 S2 O3 118.8(4)
O4 S2 C3 108.2(4)
O3 S2 C3 107.6(4)
O4 S2 C1 109.0(4)
O3 S2 C1 106.4(3)
C3 S2 C1 106.3(4)
N1 C2 C31 112.7(7)
N1 C2 C1 105.4(6)
C31 C2 C1 114.3(6)
C41 N1 C2 120.0(7)
C16 C11 C12 122.2(8)
C16 C11 S1 119.5(6)
C12 C11 S1 118.3(7)
C13 C12 C11 115.5(8)
C14 C13 C12 123.2(9)
C13 C14 C15 118.8(10)
C13 C14 C17 120.4(11)
C15 C14 C17 120.8(11)
C16 C15 C14 120.0(9)
C11 C16 C15 120.2(8)
O2 S1 O1 116.7(3)
O2 S1 C11 109.9(4)
O1 S1 C11 106.5(4)
O2 S1 C21 109.3(3)
O1 S1 C21 108.1(3)
C11 S1 C21 105.7(3)
C26 C21 C22 120.3(7)
C26 C21 S1 124.5(6)
C22 C21 S1 115.2(7)
C23 C22 C21 120.2(8)
C22 C23 C24 121.1(9)
C23 C24 C25 119.3(9)
C26 C25 C24 122.0(8)
C25 C26 C21 117.1(7)
C25 C26 C1 119.3(7)
C21 C26 C1 123.6(7)
C36 C31 C32 117.6(8)
C36 C31 C2 120.2(8)
C32 C31 C2 122.2(8)
C33 C32 C31 120.4(8)
C32 C33 C34 121.1(9)
C35 C34 C33 119.1(9)
C35 C34 O5 124.5(10)
C33 C34 O5 116.3(9)
C34 C35 C36 119.5(9)
C31 C36 C35 122.2(9)
C34 O5 C37 117.6(8)
C42 C41 N1 123.5(8)
C42 C41 C46 119.7(8)
N1 C41 C46 116.7(8)
C43 C42 C41 119.5(8)
C42 C43 C44 120.8(8)
C45 C44 C43 119.6(8)
C45 C44 C47 121.2(9)
C43 C44 C47 119.2(9)
C44 C45 C46 120.9(8)
C45 C46 C41 119.3(9)
N2 C47 C44 179.0(12)

loop_
_geom_bond_atom_site_label_1
_geom_bond_atom_site_label_2
_geom_bond_distance
C1 C2 1.542(8)
C1 C26 1.551(9)
C1 S2 1.813(7)
S2 O4 1.439(5)
S2 O3 1.440(5)
S2 C3 1.763(7)
C2 N1 1.481(9)
C2 C31 1.516(10)
N1 C41 1.399(9)
C11 C16 1.355(9)
C11 C12 1.419(9)
C11 S1 1.768(8)
C12 C13 1.383(9)
C13 C14 1.368(12)
C14 C15 1.393(13)
C14 C17 1.526(10)
C15 C16 1.367(10)
S1 O2 1.453(5)
S1 O1 1.458(5)
S1 C21 1.783(7)
C21 C26 1.393(9)
C21 C22 1.407(9)
C22 C23 1.342(10)
C23 C24 1.353(10)
C24 C25 1.394(10)
C25 C26 1.376(9)
C31 C36 1.339(9)
C31 C32 1.390(10)
C32 C33 1.358(10)
C33 C34 1.371(10)
C34 C35 1.345(9)
C34 O5 1.395(9)
C35 C36 1.395(10)
O5 C37 1.455(9)
C41 C42 1.392(10)
C41 C46 1.404(10)
C42 C43 1.371(10)
C43 C44 1.395(11)
C44 C45 1.365(10)
C44 C47 1.440(11)
C45 C46 1.382(9)
C47 N2 1.139(9)
